data_7247632
loop_
_publ_author_name
'Gao, Cheng-Cheng'
'Tang, Xue-Na'
'Miao, Jing-Ling'
'Li, Yu'
'Li, Cuncheng'
'Liu, Guang-Ning'

_publ_section_title
;
 Regulating the crystal and electronic structures and optical properties
 of hybrid bromoplumbates with alkylated N, S- or P-containing aromatic
 cations
;
_journal_issue 47
_journal_name_full CrystEngComm
_journal_page_first 6556
_journal_page_last 6567
_journal_paper_doi 10.1039/D3CE00931A
_journal_volume 25
_journal_year 2023
_chemical_formula_moiety 'Br3 Pb, C20 H20 P'
_chemical_formula_sum 'C20 H20 Br3 P Pb'
_chemical_formula_weight 738.25
_space_group_crystal_system orthorhombic
_space_group_IT_number 61
_space_group_name_Hall '-P 2ac 2ab'
_space_group_name_H-M_alt 'P b c a'
_atom_sites_solution_hydrogens geom
_atom_sites_solution_primary direct
_audit_creation_date 2023-09-20
_audit_creation_method
;
FinalCif V106 by Daniel Kratzert, Freiburg 2023,
https://dkratzert.de/finalcif.html
;
_audit_update_record
;
2023-09-21 deposited with the CCDC.	2023-11-01 downloaded from the CCDC.
;
_cell_angle_alpha 90
_cell_angle_beta 90
_cell_angle_gamma 90
_cell_formula_units_Z 8
_cell_length_a 22.2970(12)
_cell_length_b 7.9480(4)
_cell_length_c 25.2706(11)
_cell_measurement_reflns_used 1791
_cell_measurement_temperature 293(2)
_cell_measurement_theta_max 27.2770
_cell_measurement_theta_min 3.2290
_cell_volume 4478.4(4)
_computing_cell_refinement
;
CrysAlisPro, Agilent Technologies,
Version 1.171.37.35 (release 13-08-2014 CrysAlis171 .NET)
(compiled Aug 13 2014,18:06:01)
;
_computing_data_collection
;
CrysAlisPro, Agilent Technologies,
Version 1.171.37.35 (release 13-08-2014 CrysAlis171 .NET)
(compiled Aug 13 2014,18:06:01)
;
_computing_data_reduction
;
CrysAlisPro, Agilent Technologies,
Version 1.171.37.35 (release 13-08-2014 CrysAlis171 .NET)
(compiled Aug 13 2014,18:06:01)
;
_computing_molecular_graphics 'Olex2 (Dolomanov et al., 2009)'
_computing_publication_material 'Olex2 (Dolomanov et al., 2009)'
_computing_structure_refinement 'ShelXL (Sheldrick, 2015)'
_computing_structure_solution 'SIR2004 (Burla et al., 2007)'
_diffrn_ambient_temperature 293(2)
_diffrn_detector 'CCD plate'
_diffrn_detector_area_resol_mean 16.0355
_diffrn_detector_type Eos
_diffrn_measured_fraction_theta_full 0.998
_diffrn_measured_fraction_theta_max 0.998
_diffrn_measurement_details
;
#__ type_ start__ end____ width___ exp.time_
  1 omega   35.00   88.00   1.0000   60.0000
omega____ theta____ kappa____ phi______ frames
    -       15.7007  178.0000   90.0000 53

#__ type_ start__ end____ width___ exp.time_
  2 omega  -25.00   52.00   1.0000   60.0000
omega____ theta____ kappa____ phi______ frames
    -       15.7007  -99.0000  -90.0000 77

#__ type_ start__ end____ width___ exp.time_
  3 omega  -15.00   28.00   1.0000   60.0000
omega____ theta____ kappa____ phi______ frames
    -       15.7007  -37.0000    0.0000 43
;
_diffrn_measurement_device 'four-circle diffractometer'
_diffrn_measurement_device_type 'Xcalibur, Eos, Gemini'
_diffrn_measurement_method '\w scans'
_diffrn_orient_matrix_UB_11 0.0127732000
_diffrn_orient_matrix_UB_12 0.0529725000
_diffrn_orient_matrix_UB_13 -0.0195801000
_diffrn_orient_matrix_UB_21 0.0233334000
_diffrn_orient_matrix_UB_22 0.0221109000
_diffrn_orient_matrix_UB_23 0.0177594000
_diffrn_orient_matrix_UB_31 0.0174438000
_diffrn_orient_matrix_UB_32 -0.0683628000
_diffrn_orient_matrix_UB_33 -0.0094187000
_diffrn_radiation_monochromator graphite
_diffrn_radiation_probe x-ray
_diffrn_radiation_type MoK\a
_diffrn_radiation_wavelength 0.71073
_diffrn_reflns_av_R_equivalents 0.0756
_diffrn_reflns_av_unetI/netI 0.0977
_diffrn_reflns_Laue_measured_fraction_full 0.998
_diffrn_reflns_Laue_measured_fraction_max 0.998
_diffrn_reflns_limit_h_max 27
_diffrn_reflns_limit_h_min -23
_diffrn_reflns_limit_k_max 8
_diffrn_reflns_limit_k_min -9
_diffrn_reflns_limit_l_max 21
_diffrn_reflns_limit_l_min -30
_diffrn_reflns_number 13237
_diffrn_reflns_point_group_measured_fraction_full 0.998
_diffrn_reflns_point_group_measured_fraction_max 0.998
_diffrn_reflns_theta_full 25.242
_diffrn_reflns_theta_max 25.499
_diffrn_reflns_theta_min 3.180
_diffrn_source 'Enhance (Mo) X-ray Source'
_exptl_absorpt_coefficient_mu 12.961
_exptl_absorpt_correction_T_max 1.00000
_exptl_absorpt_correction_T_min 0.20324
_exptl_absorpt_correction_type multi-scan
_exptl_absorpt_process_details
;
CrysAlisPro, Agilent Technologies,
Version 1.171.37.35 (release 13-08-2014 CrysAlis171 .NET)
(compiled Aug 13 2014,18:06:01)
Empirical absorption correction using spherical harmonics,
 implemented in SCALE3 ABSPACK scaling algorithm.
;
_exptl_crystal_colour 'clear light colourless'
_exptl_crystal_colour_lustre clear
_exptl_crystal_colour_modifier light
_exptl_crystal_colour_primary colourless
_exptl_crystal_density_diffrn 2.190
_exptl_crystal_description prism
_exptl_crystal_F_000 2736
_exptl_crystal_size_max 0.29
_exptl_crystal_size_mid 0.14
_exptl_crystal_size_min 0.08
_refine_diff_density_max 1.241
_refine_diff_density_min -1.342
_refine_diff_density_rms 0.181
_refine_ls_extinction_method none
_refine_ls_goodness_of_fit_ref 0.996
_refine_ls_hydrogen_treatment constr
_refine_ls_matrix_type full
_refine_ls_number_parameters 227
_refine_ls_number_reflns 4151
_refine_ls_number_restraints 0
_refine_ls_restrained_S_all 0.996
_refine_ls_R_factor_all 0.1182
_refine_ls_R_factor_gt 0.0499
_refine_ls_shift/su_max 0.001
_refine_ls_shift/su_mean 0.000
_refine_ls_structure_factor_coef Fsqd
_refine_ls_weighting_details 'w=1/[\s^2^(Fo^2^)+(0.0141P)^2^] where P=(Fo^2^+2Fc^2^)/3'
_refine_ls_weighting_scheme calc
_refine_ls_wR_factor_gt 0.0769
_refine_ls_wR_factor_ref 0.1022
_reflns_Friedel_coverage 0.000
_reflns_number_gt 2156
_reflns_number_total 4151
_reflns_threshold_expression 'I > 2\s(I)'
_cod_data_source_file d3ce00931a2.cif
_cod_data_source_block cmp5
_cod_depositor_comments 'Adding full bibliography for 7247629--7247634.cif.'
_cod_database_code 7247632
_chemical_oxdiff_formula 'C H P Br Pb'
_shelx_shelxl_version_number 2014/7
_olex2_refinement_description
;
1. Fixed Uiso
 At 1.2 times of:
  All C(H) groups, All C(H,H) groups
 At 1.5 times of:
  All C(H,H,H) groups
2.a Secondary CH2 refined with riding coordinates:
 C19(H19A,H19B)
2.b Aromatic/amide H refined with riding coordinates:
 C2(H2), C3(H3), C4(H4), C5(H5), C6(H6), C8(H8), C9(H9), C10(H10), C11(H11),
 C12(H12), C14(H14), C15(H15), C16(H16), C17(H17), C18(H18)
2.c Idealised Me refined as rotating group:
 C20(H20A,H20B,H20C)
;
_olex2_submission_special_instructions 'No special instructions were received'
_shelx_space_group_comment
;
The symmetry employed for this shelxl refinement is uniquely defined
by the following loop, which should always be used as a source of
symmetry information in preference to the above space-group names.
They are only intended as comments.
;
_reflns_odcompleteness_completeness 99.57
_reflns_odcompleteness_iscentric 1
_reflns_odcompleteness_theta 26.32

loop_
_space_group_symop_operation_xyz
'x, y, z'
'-x+1/2, -y, z+1/2'
'x+1/2, -y+1/2, -z'
'-x, y+1/2, -z+1/2'
'-x, -y, -z'
'x-1/2, y, -z-1/2'
'-x-1/2, y-1/2, z'
'x, -y-1/2, z-1/2'

loop_
_atom_site_label
_atom_site_type_symbol
_atom_site_fract_x
_atom_site_fract_y
_atom_site_fract_z
_atom_site_U_iso_or_equiv
_atom_site_adp_type
_atom_site_occupancy
_atom_site_site_symmetry_order
_atom_site_calc_flag
_atom_site_refinement_flags_posn
_atom_site_refinement_flags_adp
_atom_site_refinement_flags_occupancy
_atom_site_disorder_assembly
_atom_site_disorder_group
Pb1 Pb 0.74974(2) 0.74398(6) 0.41272(2) 0.03738(16) Uani 1 1 d . . . . .
Br1 Br 0.68996(6) 0.98168(17) 0.33623(4) 0.0465(3) Uani 1 1 d . . . . .
Br2 Br 0.64379(5) 0.52209(17) 0.40969(5) 0.0477(3) Uani 1 1 d . . . . .
Br3 Br 0.70386(6) 0.97218(17) 0.49569(4) 0.0485(4) Uani 1 1 d . . . . .
P1 P 0.60385(15) 0.6378(4) 0.62802(12) 0.0387(8) Uani 1 1 d . . . . .
C1 C 0.5488(6) 0.7309(15) 0.5868(5) 0.044(3) Uani 1 1 d . . . . .
C2 C 0.5461(6) 0.7040(16) 0.5324(5) 0.049(4) Uani 1 1 d . . . . .
H2 H 0.5763 0.6436 0.5156 0.059 Uiso 1 1 calc R . . . .
C3 C 0.4986(8) 0.7670(19) 0.5033(7) 0.070(5) Uani 1 1 d . . . . .
H3 H 0.4969 0.7511 0.4669 0.084 Uiso 1 1 calc R . . . .
C4 C 0.4545(7) 0.8528(18) 0.5289(8) 0.069(5) Uani 1 1 d . . . . .
H4 H 0.4219 0.8922 0.5095 0.083 Uiso 1 1 calc R . . . .
C5 C 0.4565(7) 0.883(2) 0.5823(7) 0.072(5) Uani 1 1 d . . . . .
H5 H 0.4265 0.9450 0.5988 0.087 Uiso 1 1 calc R . . . .
C6 C 0.5024(6) 0.8211(16) 0.6103(5) 0.051(4) Uani 1 1 d . . . . .
H6 H 0.5034 0.8391 0.6467 0.061 Uiso 1 1 calc R . . . .
C7 C 0.5675(5) 0.4787(16) 0.6672(4) 0.040(3) Uani 1 1 d . . . . .
C8 C 0.5111(6) 0.4192(17) 0.6546(5) 0.054(4) Uani 1 1 d . . . . .
H8 H 0.4901 0.4668 0.6265 0.065 Uiso 1 1 calc R . . . .
C9 C 0.4860(7) 0.292(2) 0.6828(6) 0.073(5) Uani 1 1 d . . . . .
H9 H 0.4476 0.2540 0.6745 0.088 Uiso 1 1 calc R . . . .
C10 C 0.5175(9) 0.218(2) 0.7235(7) 0.077(5) Uani 1 1 d . . . . .
H10 H 0.5003 0.1300 0.7423 0.093 Uiso 1 1 calc R . . . .
C11 C 0.5720(8) 0.2710(18) 0.7366(6) 0.065(5) Uani 1 1 d . . . . .
H11 H 0.5921 0.2221 0.7650 0.078 Uiso 1 1 calc R . . . .
C12 C 0.5987(6) 0.3975(17) 0.7083(5) 0.052(4) Uani 1 1 d . . . . .
H12 H 0.6378 0.4300 0.7163 0.063 Uiso 1 1 calc R . . . .
C13 C 0.6400(6) 0.7990(15) 0.6678(5) 0.044(3) Uani 1 1 d . . . . .
C14 C 0.6430(6) 0.7955(16) 0.7226(5) 0.044(3) Uani 1 1 d . . . . .
H14 H 0.6239 0.7105 0.7415 0.052 Uiso 1 1 calc R . . . .
C15 C 0.6747(6) 0.9203(18) 0.7491(5) 0.055(4) Uani 1 1 d . . . . .
H15 H 0.6775 0.9179 0.7858 0.066 Uiso 1 1 calc R . . . .
C16 C 0.7017(6) 1.0452(17) 0.7215(6) 0.054(4) Uani 1 1 d . . . . .
H16 H 0.7238 1.1265 0.7394 0.065 Uiso 1 1 calc R . . . .
C17 C 0.6968(6) 1.0533(18) 0.6675(6) 0.058(4) Uani 1 1 d . . . . .
H17 H 0.7146 1.1414 0.6490 0.069 Uiso 1 1 calc R . . . .
C18 C 0.6658(6) 0.9315(17) 0.6407(5) 0.054(4) Uani 1 1 d . . . . .
H18 H 0.6620 0.9380 0.6041 0.065 Uiso 1 1 calc R . . . .
C19 C 0.6622(5) 0.5367(15) 0.5899(5) 0.046(3) Uani 1 1 d . . . . .
H19A H 0.6762 0.6149 0.5631 0.055 Uiso 1 1 calc R . . . .
H19B H 0.6957 0.5125 0.6131 0.055 Uiso 1 1 calc R . . . .
C20 C 0.6434(6) 0.3746(15) 0.5628(5) 0.056(4) Uani 1 1 d . . . . .
H20A H 0.6733 0.3427 0.5374 0.085 Uiso 1 1 calc GR . . . .
H20B H 0.6058 0.3915 0.5451 0.085 Uiso 1 1 calc GR . . . .
H20C H 0.6392 0.2872 0.5887 0.085 Uiso 1 1 calc GR . . . .

loop_
_atom_site_aniso_label
_atom_site_aniso_U_11
_atom_site_aniso_U_22
_atom_site_aniso_U_33
_atom_site_aniso_U_23
_atom_site_aniso_U_13
_atom_site_aniso_U_12
Pb1 0.0439(3) 0.0338(3) 0.0345(3) -0.0017(3) 0.0020(3) 0.0000(2)
Br1 0.0564(8) 0.0531(8) 0.0300(6) -0.0051(7) -0.0055(6) -0.0036(8)
Br2 0.0371(6) 0.0521(8) 0.0540(8) 0.0064(7) 0.0002(7) -0.0047(7)
Br3 0.0559(8) 0.0563(9) 0.0332(6) -0.0037(7) 0.0080(6) 0.0094(8)
P1 0.0363(18) 0.049(2) 0.0311(18) -0.0025(17) -0.0002(17) 0.0055(18)
C1 0.039(7) 0.041(8) 0.050(8) 0.006(7) 0.012(8) 0.003(7)
C2 0.061(9) 0.051(9) 0.036(8) 0.005(7) -0.017(8) -0.003(8)
C3 0.090(12) 0.064(10) 0.056(9) 0.016(9) -0.032(9) -0.028(11)
C4 0.050(10) 0.041(10) 0.115(15) 0.005(10) -0.012(11) 0.006(8)
C5 0.058(11) 0.072(11) 0.086(13) 0.001(11) 0.021(11) 0.015(9)
C6 0.052(9) 0.050(9) 0.050(9) 0.010(8) 0.009(8) 0.013(8)
C7 0.045(7) 0.051(8) 0.025(6) -0.008(7) 0.007(6) -0.008(8)
C8 0.057(9) 0.061(10) 0.045(8) 0.001(8) 0.008(8) -0.013(8)
C9 0.068(11) 0.082(13) 0.069(11) 0.005(10) 0.016(11) -0.032(10)
C10 0.109(15) 0.055(11) 0.069(12) 0.010(9) 0.023(13) -0.002(11)
C11 0.079(12) 0.051(10) 0.065(11) 0.037(9) 0.020(10) 0.015(9)
C12 0.046(8) 0.057(9) 0.054(9) 0.011(8) -0.002(8) 0.003(8)
C13 0.054(8) 0.034(7) 0.045(8) 0.004(7) 0.003(8) 0.007(7)
C14 0.048(8) 0.055(9) 0.028(7) 0.006(7) 0.000(7) 0.005(7)
C15 0.071(10) 0.058(9) 0.036(8) -0.016(8) -0.021(8) -0.001(8)
C16 0.048(9) 0.044(9) 0.070(10) -0.019(8) 0.000(8) 0.011(7)
C17 0.052(9) 0.066(10) 0.054(9) -0.001(8) 0.013(8) 0.001(8)
C18 0.078(11) 0.048(9) 0.036(8) 0.012(7) 0.006(8) -0.001(8)
C19 0.030(6) 0.058(9) 0.049(8) -0.004(7) -0.005(6) 0.000(7)
C20 0.079(10) 0.039(8) 0.051(9) -0.011(7) 0.012(9) 0.010(8)

loop_
_atom_type_symbol
_atom_type_description
_atom_type_scat_dispersion_real
_atom_type_scat_dispersion_imag
_atom_type_scat_source
C C 0.0033 0.0016 'International Tables Vol C Tables 4.2.6.8 and 6.1.1.4'
H H 0.0000 0.0000 'International Tables Vol C Tables 4.2.6.8 and 6.1.1.4'
Br Br -0.2901 2.4595 'International Tables Vol C Tables 4.2.6.8 and 6.1.1.4'
P P 0.1023 0.0942 'International Tables Vol C Tables 4.2.6.8 and 6.1.1.4'
Pb Pb -3.3944 10.1111 'International Tables Vol C Tables 4.2.6.8 and 6.1.1.4'

loop_
_geom_angle_atom_site_label_1
_geom_angle_atom_site_label_2
_geom_angle_atom_site_label_3
_geom_angle
_geom_angle_site_symmetry_1
_geom_angle_site_symmetry_3
_geom_angle_publ_flag
Br1 Pb1 Br1 102.15(4) . 7_755 ?
Br1 Pb1 Br3 79.40(3) 7_755 7_755 ?
Br1 Pb1 Br3 172.58(4) . 7_755 ?
Br2 Pb1 Br1 90.22(4) . . ?
Br2 Pb1 Br1 85.99(4) . 7_755 ?
Br2 Pb1 Br3 96.21(4) . . ?
Br2 Pb1 Br3 82.62(4) . 7_755 ?
Br3 Pb1 Br1 85.25(4) . . ?
Br3 Pb1 Br1 172.30(4) . 7_755 ?
Br3 Pb1 Br3 93.54(4) . 7_755 ?
Pb1 Br1 Pb1 80.34(3) . 7_765 ?
Pb1 Br3 Pb1 80.60(3) . 7_765 ?
C1 P1 C7 107.8(6) . . ?
C1 P1 C13 109.7(6) . . ?
C1 P1 C19 111.8(6) . . ?
C7 P1 C13 113.0(6) . . ?
C7 P1 C19 107.8(6) . . ?
C19 P1 C13 106.8(6) . . ?
C2 C1 P1 123.1(11) . . ?
C6 C1 P1 118.6(10) . . ?
C6 C1 C2 118.0(13) . . ?
C3 C2 C1 120.1(14) . . ?
C4 C3 C2 118.9(15) . . ?
C3 C4 C5 122.1(16) . . ?
C6 C5 C4 118.8(15) . . ?
C5 C6 C1 122.1(13) . . ?
C8 C7 P1 121.6(10) . . ?
C8 C7 C12 117.6(12) . . ?
C12 C7 P1 120.4(10) . . ?
C9 C8 C7 120.7(14) . . ?
C8 C9 C10 119.8(15) . . ?
C11 C10 C9 121.4(16) . . ?
C10 C11 C12 119.9(15) . . ?
C11 C12 C7 120.5(13) . . ?
C14 C13 P1 124.0(10) . . ?
C18 C13 P1 116.6(10) . . ?
C18 C13 C14 119.4(12) . . ?
C13 C14 C15 119.4(12) . . ?
C16 C15 C14 120.0(12) . . ?
C15 C16 C17 120.8(13) . . ?
C18 C17 C16 120.0(13) . . ?
C17 C18 C13 120.3(12) . . ?
C20 C19 P1 114.7(8) . . ?

loop_
_geom_bond_atom_site_label_1
_geom_bond_atom_site_label_2
_geom_bond_distance
_geom_bond_site_symmetry_2
_geom_bond_publ_flag
Pb1 Br1 3.1449(13) 7_755 ?
Pb1 Br1 3.0137(13) . ?
Pb1 Br2 2.9491(13) . ?
Pb1 Br3 2.9551(13) . ?
Pb1 Br3 3.1832(13) 7_755 ?
Br1 Pb1 3.1448(13) 7_765 ?
Br3 Pb1 3.1832(13) 7_765 ?
P1 C1 1.772(13) . ?
P1 C7 1.798(12) . ?
P1 C13 1.817(13) . ?
P1 C19 1.808(11) . ?
C1 C2 1.394(16) . ?
C1 C6 1.391(15) . ?
C2 C3 1.383(17) . ?
C3 C4 1.360(19) . ?
C4 C5 1.37(2) . ?
C5 C6 1.338(18) . ?
C7 C8 1.382(16) . ?
C7 C12 1.406(15) . ?
C8 C9 1.360(18) . ?
C9 C10 1.377(19) . ?
C10 C11 1.327(19) . ?
C11 C12 1.371(17) . ?
C13 C14 1.386(15) . ?
C13 C18 1.382(16) . ?
C14 C15 1.390(16) . ?
C15 C16 1.355(17) . ?
C16 C17 1.371(17) . ?
C17 C18 1.368(17) . ?
C19 C20 1.518(15) . ?
